data_7011907
loop_
_publ_author_name
'Danopoulos, Andreas A.'
'Winston, Scott'
'Hursthouse, Michael B.'

_publ_section_title
;
 C???H activation with N-heterocyclic carbene complexes of iridium and
 rhodium
;
_journal_issue 16
_journal_name_full 'Journal of the Chemical Society, Dalton Transactions'
_journal_page_first 3090
_journal_paper_doi 10.1039/b205617h
_journal_year 2002
_chemical_formula_moiety 'C70 H63 B F24 N3 Rh Si'
_chemical_formula_sum 'C70 H63 B F24 N3 Rh Si'
_chemical_formula_weight 1544.04
_chemical_name_common 02nts02
_chemical_name_systematic
;
?
;
_space_group_IT_number 2
_symmetry_cell_setting triclinic
_symmetry_space_group_name_Hall '-P 1'
_symmetry_space_group_name_H-M 'P -1'
_atom_sites_solution_hydrogens geom
_atom_sites_solution_primary direct
_atom_sites_solution_secondary difmap
_audit_creation_method SHELXL-97
_cell_angle_alpha 72.2740(10)
_cell_angle_beta 69.5560(10)
_cell_angle_gamma 69.840(2)
_cell_formula_units_Z 2
_cell_length_a 13.1410(4)
_cell_length_b 16.6819(4)
_cell_length_c 18.5852(7)
_cell_measurement_reflns_used 31807
_cell_measurement_temperature 150(2)
_cell_measurement_theta_max 27.48
_cell_measurement_theta_min 2.91
_cell_volume 3504.33(19)
_computing_cell_refinement 'Scalepack (Otwinowski & Minor 1997)'
_computing_data_collection 'Collect (Nonius BV, 1997-2000)'
_computing_data_reduction 'Denzo a. Scalepack (Otwinowski & Minor'
_computing_molecular_graphics 'ORTEP-3 (Farrugia, 1997)'
_computing_publication_material 'PLATON (Spek, 1990)'
_computing_structure_refinement 'SHELXL-97 (Sheldrick, 1997)'
_computing_structure_solution 'SHELXS-97 (Sheldrick, 1990)'
_diffrn_ambient_temperature 396(2)
_diffrn_measured_fraction_theta_full 0.975
_diffrn_measured_fraction_theta_max 0.975
_diffrn_measurement_device_type 'Nonius Kappa CCD area detector'
_diffrn_measurement_method 'Phi and Chi scans to fill ewald sphere'
_diffrn_radiation_monochromator graphite
_diffrn_radiation_source 'Nonius FR591 rotating anode'
_diffrn_radiation_type MoK\a
_diffrn_radiation_wavelength 0.71073
_diffrn_reflns_av_R_equivalents 0.1951
_diffrn_reflns_av_sigmaI/netI 0.2337
_diffrn_reflns_limit_h_max 10
_diffrn_reflns_limit_h_min -16
_diffrn_reflns_limit_k_max 20
_diffrn_reflns_limit_k_min -20
_diffrn_reflns_limit_l_max 23
_diffrn_reflns_limit_l_min -23
_diffrn_reflns_number 37869
_diffrn_reflns_theta_full 26.37
_diffrn_reflns_theta_max 26.37
_diffrn_reflns_theta_min 2.97
_exptl_absorpt_coefficient_mu 0.368
_exptl_absorpt_correction_T_max 0.9641
_exptl_absorpt_correction_T_min 0.9641
_exptl_absorpt_correction_type multi-scan
_exptl_absorpt_process_details Sortav
_exptl_crystal_colour Orange
_exptl_crystal_density_diffrn 1.463
_exptl_crystal_density_method 'not measured'
_exptl_crystal_description Block
_exptl_crystal_F_000 1568
_exptl_crystal_size_max 0.10
_exptl_crystal_size_mid 0.10
_exptl_crystal_size_min 0.10
_refine_diff_density_max 1.031
_refine_diff_density_min -0.816
_refine_diff_density_rms 0.114
_refine_ls_extinction_method none
_refine_ls_goodness_of_fit_ref 0.960
_refine_ls_hydrogen_treatment mixed
_refine_ls_matrix_type full
_refine_ls_number_parameters 901
_refine_ls_number_reflns 13990
_refine_ls_number_restraints 0
_refine_ls_restrained_S_all 0.960
_refine_ls_R_factor_all 0.1890
_refine_ls_R_factor_gt 0.0827
_refine_ls_shift/su_max 0.001
_refine_ls_shift/su_mean 0.000
_refine_ls_structure_factor_coef Fsqd
_refine_ls_weighting_details 'calc w=1/[\s^2^(Fo^2^)+(0.0860P)^2^+0.0000P] where P=(Fo^2^+2Fc^2^)/3'
_refine_ls_weighting_scheme calc
_refine_ls_wR_factor_gt 0.1730
_refine_ls_wR_factor_ref 0.2194
_reflns_number_gt 6714
_reflns_number_total 13990
_reflns_threshold_expression >2sigma(I)
_cod_data_source_file b205617h.txt
_cod_data_source_block compound2
_cod_depositor_comments
;
The following automatic conversions were performed:
'_symmetry_cell_setting' value 'Triclinic' changed to 'triclinic'
according to '/home/saulius/struct/CIF-dictionaries/cif_core.dic'
dictionary named 'cif_core.dic' version 2.4.1 from 2010-06-29.

Automatic conversion script
Id: cif_fix_enum 1527 2010-12-29 10:47:43Z saulius 
;
_cod_original_sg_symbol_H-M P-1
_cod_database_code 7011907

loop_
_symmetry_equiv_pos_as_xyz
'x, y, z'
'-x, -y, -z'

loop_
_atom_site_label
_atom_site_type_symbol
_atom_site_fract_x
_atom_site_fract_y
_atom_site_fract_z
_atom_site_U_iso_or_equiv
_atom_site_adp_type
_atom_site_occupancy
_atom_site_symmetry_multiplicity
_atom_site_calc_flag
_atom_site_refinement_flags
_atom_site_disorder_assembly
_atom_site_disorder_group
C1 C 0.9349(5) 0.2610(4) 0.2565(4) 0.0232(15) Uani 1 1 d . . .
C2 C 0.8954(5) 0.1342(4) 0.2702(4) 0.0322(17) Uani 1 1 d . . .
H2 H 0.9033 0.0751 0.2760 0.039 Uiso 1 1 calc R . .
C3 C 0.8035(5) 0.1997(4) 0.2641(4) 0.0299(16) Uani 1 1 d . . .
H3 H 0.7347 0.1946 0.2652 0.036 Uiso 1 1 calc R . .
C4 C 0.7504(5) 0.3636(4) 0.2448(4) 0.0301(17) Uani 1 1 d . . .
C5 C 0.7627(5) 0.4112(4) 0.1673(4) 0.0270(15) Uani 1 1 d . . .
C6 C 0.6926(5) 0.4964(4) 0.1571(4) 0.0332(17) Uani 1 1 d . . .
H6 H 0.6987 0.5309 0.1067 0.040 Uiso 1 1 calc R . .
C7 C 0.6152(5) 0.5301(5) 0.2194(5) 0.0372(18) Uani 1 1 d . . .
H7 H 0.5710 0.5873 0.2111 0.045 Uiso 1 1 calc R . .
C8 C 0.6024(5) 0.4793(4) 0.2952(4) 0.0324(17) Uani 1 1 d . . .
H8 H 0.5487 0.5029 0.3368 0.039 Uiso 1 1 calc R . .
C9 C 0.6694(5) 0.3929(4) 0.3097(4) 0.0303(16) Uani 1 1 d . . .
C10 C 0.8477(6) 0.3775(5) 0.0980(4) 0.0418(19) Uani 1 1 d . . .
H10 H 0.8747 0.3141 0.1148 0.050 Uiso 1 1 calc R . .
C11 C 0.8014(9) 0.3946(7) 0.0280(5) 0.086(3) Uani 1 1 d . . .
H11A H 0.8605 0.3709 -0.0140 0.130 Uiso 1 1 calc R . .
H11B H 0.7733 0.4564 0.0105 0.130 Uiso 1 1 calc R . .
H11C H 0.7413 0.3673 0.0437 0.130 Uiso 1 1 calc R . .
C12 C 0.6506(5) 0.3365(5) 0.3908(4) 0.0353(18) Uani 1 1 d . . .
H12 H 0.7215 0.2917 0.3937 0.042 Uiso 1 1 calc R . .
C13 C 0.6185(6) 0.3864(5) 0.4554(5) 0.054(2) Uani 1 1 d . . .
H13A H 0.6083 0.3469 0.5056 0.081 Uiso 1 1 calc R . .
H13B H 0.5496 0.4314 0.4535 0.081 Uiso 1 1 calc R . .
H13C H 0.6774 0.4123 0.4476 0.081 Uiso 1 1 calc R . .
C14 C 0.5617(6) 0.2898(5) 0.4055(5) 0.050(2) Uani 1 1 d . . .
H14A H 0.5512 0.2537 0.4574 0.075 Uiso 1 1 calc R . .
H14B H 0.5861 0.2541 0.3676 0.075 Uiso 1 1 calc R . .
H14C H 0.4918 0.3322 0.4009 0.075 Uiso 1 1 calc R . .
C15 C 1.0922(5) 0.1334(4) 0.2609(4) 0.0258(15) Uani 1 1 d . . .
C16 C 1.1324(5) 0.0445(4) 0.2837(4) 0.0330(17) Uani 1 1 d . . .
H16 H 1.0841 0.0084 0.3059 0.040 Uiso 1 1 calc R . .
C17 C 1.2472(5) 0.0109(4) 0.2726(4) 0.0381(18) Uani 1 1 d . . .
H17 H 1.2782 -0.0481 0.2904 0.046 Uiso 1 1 calc R . .
C18 C 1.3151(5) 0.0674(4) 0.2341(4) 0.0398(19) Uani 1 1 d . . .
H18 H 1.3929 0.0449 0.2231 0.048 Uiso 1 1 calc R . .
C19 C 1.2704(5) 0.1564(4) 0.2116(4) 0.0339(17) Uani 1 1 d . . .
C20 C 1.4722(6) 0.1451(5) 0.0714(5) 0.054(2) Uani 1 1 d . . .
H20A H 1.5140 0.0953 0.1015 0.081 Uiso 1 1 calc R . .
H20B H 1.5233 0.1745 0.0299 0.081 Uiso 1 1 calc R . .
H20C H 1.4306 0.1261 0.0493 0.081 Uiso 1 1 calc R . .
C21 C 1.2943(6) 0.3164(4) 0.0745(4) 0.0436(19) Uani 1 1 d . . .
H21A H 1.2423 0.3571 0.1064 0.065 Uiso 1 1 calc R . .
H21B H 1.2537 0.2965 0.0524 0.065 Uiso 1 1 calc R . .
H21C H 1.3467 0.3446 0.0329 0.065 Uiso 1 1 calc R . .
C22 C 1.1624(6) 0.3171(4) 0.3242(5) 0.0373(19) Uani 1 1 d . . .
H22 H 1.2007 0.2593 0.3212 0.045 Uiso 1 1 calc R . .
C23 C 1.1774(5) 0.3789(4) 0.2558(4) 0.0309(17) Uani 1 1 d . . .
H23 H 1.2224 0.3594 0.2100 0.037 Uiso 1 1 calc R . .
C24 C 1.1269(5) 0.4759(4) 0.2491(5) 0.042(2) Uani 1 1 d . . .
H24A H 1.1803 0.5063 0.2099 0.050 Uiso 1 1 calc R . .
H24B H 1.1132 0.4905 0.2990 0.050 Uiso 1 1 calc R . .
C25 C 1.0160(5) 0.5075(4) 0.2260(5) 0.042(2) Uani 1 1 d . . .
H25A H 0.9732 0.5630 0.2410 0.051 Uiso 1 1 calc R . .
H25B H 1.0328 0.5168 0.1694 0.051 Uiso 1 1 calc R . .
C26 C 0.9452(5) 0.4441(4) 0.2639(5) 0.0311(17) Uani 1 1 d . . .
H26 H 0.9082 0.4365 0.2329 0.037 Uiso 1 1 calc R . .
C27 C 0.9292(5) 0.3963(4) 0.3391(5) 0.0371(18) Uani 1 1 d . . .
H27 H 0.8861 0.3572 0.3532 0.045 Uiso 1 1 calc R . .
C28 C 0.9751(6) 0.4006(5) 0.4025(5) 0.048(2) Uani 1 1 d . . .
H28A H 0.9220 0.3890 0.4535 0.057 Uiso 1 1 calc R . .
H28B H 0.9823 0.4590 0.3937 0.057 Uiso 1 1 calc R . .
C29 C 1.0904(6) 0.3343(5) 0.4029(5) 0.046(2) Uani 1 1 d . . .
H29A H 1.1307 0.3556 0.4248 0.055 Uiso 1 1 calc R . .
H29B H 1.0782 0.2796 0.4372 0.055 Uiso 1 1 calc R . .
C30 C 0.9486(7) 0.4142(5) 0.0705(5) 0.071(3) Uani 1 1 d . . .
H30A H 1.0022 0.3907 0.0265 0.107 Uiso 1 1 calc R . .
H30B H 0.9830 0.3986 0.1125 0.107 Uiso 1 1 calc R . .
H30C H 0.9246 0.4767 0.0552 0.107 Uiso 1 1 calc R . .
C31 C 1.4572(6) 0.2479(5) 0.1852(5) 0.057(2) Uani 1 1 d . . .
H31A H 1.4080 0.2876 0.2188 0.085 Uiso 1 1 calc R . .
H31B H 1.5130 0.2745 0.1458 0.085 Uiso 1 1 calc R . .
H31C H 1.4936 0.1952 0.2158 0.085 Uiso 1 1 calc R . .
C40 C 0.1745(5) 0.2832(4) 0.8961(4) 0.0307(16) Uani 1 1 d . . .
C41 C 0.1704(5) 0.2742(4) 0.8204(4) 0.0223(15) Uani 1 1 d . . .
C42 C 0.0987(5) 0.2314(4) 0.8173(4) 0.0256(15) Uani 1 1 d . . .
H42 H 0.0550 0.2058 0.8643 0.031 Uiso 1 1 calc R . .
C43 C 0.0894(5) 0.2251(4) 0.7463(4) 0.0258(15) Uani 1 1 d . . .
C44 C 0.1553(5) 0.2668(4) 0.6777(4) 0.0258(15) Uani 1 1 d . . .
H44 H 0.1502 0.2658 0.6293 0.031 Uiso 1 1 calc R . .
C45 C 0.2290(5) 0.3103(4) 0.6796(4) 0.0247(15) Uani 1 1 d . . .
C46 C 0.2363(5) 0.3132(4) 0.7513(4) 0.0272(16) Uani 1 1 d . . .
H46 H 0.2852 0.3411 0.7531 0.033 Uiso 1 1 calc R . .
C47 C 0.2926(5) 0.3554(4) 0.6042(5) 0.0369(18) Uani 1 1 d . . .
C48 C 0.1840(7) -0.1031(5) 0.9118(6) 0.048(2) Uani 1 1 d . . .
C49 C 0.0808(6) -0.0432(4) 0.8902(4) 0.0325(17) Uani 1 1 d . . .
C50 C 0.0825(5) 0.0359(4) 0.8376(4) 0.0283(16) Uani 1 1 d . . .
H50 H 0.1498 0.0520 0.8179 0.034 Uiso 1 1 calc R . .
C51 C -0.0112(5) 0.0933(4) 0.8123(4) 0.0242(15) Uani 1 1 d . . .
C52 C -0.1088(5) 0.0637(4) 0.8457(4) 0.0305(16) Uani 1 1 d . . .
H52 H -0.1736 0.0978 0.8305 0.037 Uiso 1 1 calc R . .
C53 C -0.1134(5) -0.0148(4) 0.9009(4) 0.0286(16) Uani 1 1 d . . .
C54 C -0.0184(5) -0.0688(4) 0.9226(4) 0.0320(16) Uani 1 1 d . . .
H54 H -0.0206 -0.1216 0.9583 0.038 Uiso 1 1 calc R . .
C56 C 0.3009(7) 0.0272(6) 0.5293(8) 0.077(3) Uani 1 1 d . . .
C57 C 0.1801(5) 0.0707(4) 0.5614(4) 0.0361(18) Uani 1 1 d . . .
C58 C 0.1450(5) 0.1028(4) 0.6294(4) 0.0341(17) Uani 1 1 d . . .
H58 H 0.1986 0.0936 0.6552 0.041 Uiso 1 1 calc R . .
C59 C 0.0346(5) 0.1480(4) 0.6613(4) 0.0246(15) Uani 1 1 d . . .
C60 C -0.0427(5) 0.1573(4) 0.6187(4) 0.0270(16) Uani 1 1 d . . .
H60 H -0.1187 0.1843 0.6375 0.032 Uiso 1 1 calc R . .
C61 C -0.0061(5) 0.1268(4) 0.5502(4) 0.0304(16) Uani 1 1 d . . .
C62 C 0.1042(6) 0.0838(4) 0.5207(4) 0.0369(18) Uani 1 1 d . . .
H62 H 0.1269 0.0641 0.4743 0.044 Uiso 1 1 calc R . .
C63 C -0.0940(6) 0.1417(5) 0.5095(4) 0.0385(18) Uani 1 1 d . . .
C64 C -0.2559(5) 0.4654(4) 0.6248(4) 0.0328(17) Uani 1 1 d . . .
C65 C -0.2370(5) 0.3989(4) 0.6958(4) 0.0233(14) Uani 1 1 d . . .
C66 C -0.1433(5) 0.3270(4) 0.6900(4) 0.0245(15) Uani 1 1 d . . .
H66 H -0.0927 0.3230 0.6408 0.029 Uiso 1 1 calc R . .
C67 C -0.1210(5) 0.2606(4) 0.7539(4) 0.0212(14) Uani 1 1 d . . .
C68 C -0.1993(5) 0.2712(4) 0.8265(4) 0.0272(15) Uani 1 1 d . . .
H68 H -0.1873 0.2293 0.8712 0.033 Uiso 1 1 calc R . .
C69 C -0.2944(5) 0.3419(4) 0.8344(4) 0.0257(15) Uani 1 1 d . . .
C70 C -0.3141(5) 0.4065(4) 0.7684(4) 0.0276(16) Uani 1 1 d . . .
H70 H -0.3778 0.4537 0.7731 0.033 Uiso 1 1 calc R . .
C71 C -0.3790(6) 0.3520(5) 0.9121(4) 0.0407(19) Uani 1 1 d . . .
C85 C -0.2206(6) -0.0417(5) 0.9366(5) 0.0406(19) Uani 1 1 d . . .
C901 C 0.5313(8) 0.1767(6) 0.8106(6) 0.071(3) Uani 1 1 d . . .
H901 H 0.5263 0.1752 0.8621 0.085 Uiso 1 1 calc R . .
C902 C 0.5975(7) 0.2248(5) 0.7472(6) 0.053(2) Uani 1 1 d . . .
H902 H 0.6382 0.2548 0.7563 0.063 Uiso 1 1 calc R . .
C903 C 0.6014(7) 0.2269(5) 0.6750(6) 0.059(2) Uani 1 1 d . . .
H903 H 0.6427 0.2611 0.6338 0.070 Uiso 1 1 calc R . .
C904 C 0.5457(7) 0.1797(5) 0.6574(6) 0.062(3) Uani 1 1 d . . .
H904 H 0.5520 0.1806 0.6057 0.075 Uiso 1 1 calc R . .
C905 C 0.4826(7) 0.1329(5) 0.7185(8) 0.066(3) Uani 1 1 d . . .
C906 C 0.4748(7) 0.1323(5) 0.7945(6) 0.057(2) Uani 1 1 d . . .
H906 H 0.4299 0.1009 0.8358 0.069 Uiso 1 1 calc R . .
C907 C 0.4202(7) 0.0822(6) 0.7021(8) 0.111(5) Uani 1 1 d . . .
H90A H 0.3790 0.0530 0.7508 0.166 Uiso 1 1 calc R . .
H90B H 0.4733 0.0398 0.6723 0.166 Uiso 1 1 calc R . .
H90C H 0.3687 0.1216 0.6726 0.166 Uiso 1 1 calc R . .
N1 N 0.8284(4) 0.2772(3) 0.2557(3) 0.0245(12) Uani 1 1 d . . .
N2 N 0.9769(4) 0.1721(3) 0.2661(3) 0.0225(12) Uani 1 1 d . . .
N3 N 1.1550(4) 0.1912(3) 0.2313(3) 0.0295(13) Uani 1 1 d . . .
Si1 Si 1.37265(15) 0.22116(12) 0.13627(14) 0.0399(5) Uani 1 1 d . . .
B1 B -0.0029(6) 0.1820(5) 0.7431(5) 0.0248(17) Uani 1 1 d . . .
Rh1 Rh 1.04923(4) 0.31454(3) 0.26083(3) 0.02823(19) Uani 1 1 d . . .
F1 F 0.3738(3) 0.3808(3) 0.6112(3) 0.0586(13) Uani 1 1 d . . .
F2 F 0.3436(4) 0.3044(3) 0.5521(3) 0.0776(16) Uani 1 1 d . . .
F3 F 0.2282(4) 0.4259(3) 0.5708(3) 0.0785(17) Uani 1 1 d . . .
F4 F 0.2740(3) 0.2415(3) 0.9116(2) 0.0541(12) Uani 1 1 d . . .
F5 F 0.0978(3) 0.2529(2) 0.9577(2) 0.0389(10) Uani 1 1 d . . .
F6 F 0.1563(3) 0.3668(2) 0.8980(2) 0.0469(11) Uani 1 1 d . . .
F7 F 0.2755(5) -0.0789(5) 0.8715(5) 0.178(4) Uani 1 1 d . . .
F8 F 0.1858(6) -0.1081(5) 0.9804(4) 0.147(4) Uani 1 1 d . . .
F9 F 0.2101(5) -0.1795(4) 0.9020(5) 0.126(3) Uani 1 1 d . . .
F10 F -0.2494(4) -0.0570(3) 1.0152(3) 0.0587(12) Uani 1 1 d . . .
F11 F -0.2123(3) -0.1168(2) 0.9183(2) 0.0465(11) Uani 1 1 d . . .
F12 F -0.3089(3) 0.0171(3) 0.9146(3) 0.0631(14) Uani 1 1 d . . .
F13 F -0.3437(3) 0.2952(3) 0.9724(2) 0.0456(11) Uani 1 1 d . . .
F14 F -0.4754(3) 0.3370(3) 0.9168(2) 0.0641(14) Uani 1 1 d . . .
F15 F -0.4050(4) 0.4312(3) 0.9252(3) 0.0744(15) Uani 1 1 d . . .
F16 F -0.3063(4) 0.4441(3) 0.5851(2) 0.0542(12) Uani 1 1 d . . .
F17 F -0.1588(3) 0.4796(2) 0.5737(2) 0.0401(10) Uani 1 1 d . . .
F18 F -0.3192(3) 0.5437(2) 0.6404(2) 0.0474(11) Uani 1 1 d . . .
F19 F -0.1455(4) 0.2270(3) 0.4912(3) 0.0657(14) Uani 1 1 d . . .
F20 F -0.0512(4) 0.1134(3) 0.4425(3) 0.0612(13) Uani 1 1 d . . .
F21 F -0.1750(3) 0.1028(3) 0.5528(2) 0.0495(11) Uani 1 1 d . . .
F22 F 0.3245(5) -0.0068(8) 0.4737(6) 0.212(6) Uani 1 1 d . . .
F23 F 0.3374(6) -0.0411(6) 0.5846(6) 0.208(6) Uani 1 1 d . . .
F24 F 0.3694(4) 0.0668(5) 0.5210(5) 0.151(4) Uani 1 1 d . . .

loop_
_atom_site_aniso_label
_atom_site_aniso_U_11
_atom_site_aniso_U_22
_atom_site_aniso_U_33
_atom_site_aniso_U_23
_atom_site_aniso_U_13
_atom_site_aniso_U_12
C1 0.018(3) 0.019(3) 0.032(4) -0.008(3) -0.002(3) -0.007(3)
C2 0.031(4) 0.030(4) 0.036(5) -0.008(3) 0.002(3) -0.020(3)
C3 0.024(3) 0.033(4) 0.034(4) -0.005(3) -0.004(3) -0.016(3)
C4 0.016(3) 0.026(4) 0.051(5) -0.004(4) -0.013(3) -0.009(3)
C5 0.029(4) 0.033(4) 0.027(4) -0.003(3) -0.011(3) -0.017(3)
C6 0.039(4) 0.037(4) 0.025(4) -0.004(3) -0.004(3) -0.018(3)
C7 0.030(4) 0.034(4) 0.051(5) 0.002(4) -0.020(4) -0.014(3)
C8 0.022(3) 0.033(4) 0.044(5) -0.012(4) -0.008(3) -0.008(3)
C9 0.018(3) 0.035(4) 0.039(5) -0.006(4) -0.004(3) -0.013(3)
C10 0.055(5) 0.037(4) 0.036(5) -0.005(4) -0.011(4) -0.019(4)
C11 0.128(9) 0.085(8) 0.052(7) -0.018(6) -0.046(6) -0.009(7)
C12 0.020(3) 0.044(4) 0.036(5) -0.005(4) -0.002(3) -0.010(3)
C13 0.053(5) 0.061(6) 0.042(5) -0.009(5) -0.014(4) -0.008(4)
C14 0.032(4) 0.050(5) 0.050(6) -0.002(4) 0.005(4) -0.015(4)
C15 0.027(3) 0.023(3) 0.028(4) -0.012(3) -0.003(3) -0.006(3)
C16 0.030(4) 0.024(4) 0.039(5) -0.007(3) -0.005(3) -0.004(3)
C17 0.034(4) 0.025(4) 0.040(5) 0.000(3) -0.007(3) 0.002(3)
C18 0.014(3) 0.037(4) 0.063(6) -0.011(4) -0.010(3) 0.000(3)
C19 0.023(4) 0.023(4) 0.056(5) -0.008(3) -0.011(3) -0.006(3)
C20 0.033(4) 0.047(5) 0.072(6) -0.016(5) 0.009(4) -0.020(4)
C21 0.039(4) 0.034(4) 0.048(5) -0.004(4) -0.001(4) -0.013(3)
C22 0.040(4) 0.026(4) 0.060(6) -0.013(4) -0.030(4) -0.007(3)
C23 0.026(4) 0.028(4) 0.045(5) -0.016(4) -0.003(3) -0.014(3)
C24 0.030(4) 0.031(4) 0.072(6) -0.012(4) -0.012(4) -0.017(3)
C25 0.038(4) 0.016(3) 0.074(6) -0.003(4) -0.026(4) -0.003(3)
C26 0.023(3) 0.015(3) 0.058(5) -0.016(4) -0.006(3) -0.007(3)
C27 0.040(4) 0.026(4) 0.057(6) -0.021(4) -0.012(4) -0.013(3)
C28 0.045(4) 0.051(5) 0.054(6) -0.031(4) -0.003(4) -0.013(4)
C29 0.051(5) 0.032(4) 0.062(6) -0.010(4) -0.019(4) -0.016(4)
C30 0.076(6) 0.047(5) 0.076(7) -0.036(5) 0.034(5) -0.035(5)
C31 0.030(4) 0.049(5) 0.088(7) -0.012(5) -0.018(4) -0.008(4)
C40 0.029(4) 0.025(4) 0.046(5) -0.011(3) -0.013(4) -0.010(3)
C41 0.019(3) 0.013(3) 0.036(4) -0.011(3) -0.007(3) -0.001(2)
C42 0.020(3) 0.019(3) 0.032(4) -0.002(3) -0.005(3) -0.003(3)
C43 0.021(3) 0.017(3) 0.033(4) 0.000(3) -0.007(3) -0.001(3)
C44 0.020(3) 0.021(3) 0.031(4) -0.007(3) -0.007(3) 0.001(3)
C45 0.016(3) 0.017(3) 0.034(4) 0.000(3) -0.006(3) -0.002(3)
C46 0.019(3) 0.014(3) 0.048(5) -0.005(3) -0.008(3) -0.005(3)
C47 0.024(4) 0.031(4) 0.050(5) -0.006(4) -0.004(4) -0.009(3)
C48 0.050(5) 0.033(5) 0.064(6) 0.000(4) -0.033(5) -0.007(4)
C49 0.041(4) 0.022(4) 0.040(5) -0.006(3) -0.021(4) -0.006(3)
C50 0.025(3) 0.020(3) 0.042(5) -0.008(3) -0.012(3) -0.004(3)
C51 0.027(3) 0.016(3) 0.036(4) -0.010(3) -0.014(3) -0.003(3)
C52 0.022(3) 0.024(4) 0.040(5) -0.002(3) -0.011(3) 0.000(3)
C53 0.030(4) 0.021(3) 0.033(4) 0.000(3) -0.006(3) -0.011(3)
C54 0.042(4) 0.018(3) 0.035(5) 0.001(3) -0.016(3) -0.007(3)
C56 0.047(6) 0.054(6) 0.151(11) -0.067(7) -0.033(7) 0.007(5)
C57 0.027(4) 0.032(4) 0.048(5) -0.023(4) 0.002(4) -0.005(3)
C58 0.025(4) 0.026(4) 0.053(5) -0.009(4) -0.013(4) -0.006(3)
C59 0.027(3) 0.017(3) 0.029(4) -0.002(3) -0.008(3) -0.007(3)
C60 0.023(3) 0.018(3) 0.038(5) 0.000(3) -0.005(3) -0.012(3)
C61 0.036(4) 0.021(4) 0.038(5) -0.011(3) -0.007(3) -0.012(3)
C62 0.046(4) 0.024(4) 0.044(5) -0.009(4) -0.011(4) -0.012(3)
C63 0.051(5) 0.046(5) 0.029(5) -0.017(4) -0.013(4) -0.016(4)
C64 0.029(4) 0.029(4) 0.039(5) -0.004(4) -0.010(4) -0.008(3)
C65 0.024(3) 0.024(4) 0.024(4) 0.001(3) -0.011(3) -0.008(3)
C66 0.029(3) 0.024(3) 0.026(4) -0.007(3) -0.009(3) -0.010(3)
C67 0.025(3) 0.020(3) 0.021(4) 0.003(3) -0.008(3) -0.014(3)
C68 0.030(4) 0.025(4) 0.028(4) 0.001(3) -0.014(3) -0.008(3)
C69 0.030(4) 0.023(4) 0.026(4) -0.006(3) -0.006(3) -0.011(3)
C70 0.023(3) 0.024(4) 0.039(5) -0.002(3) -0.014(3) -0.009(3)
C71 0.041(4) 0.042(5) 0.036(5) -0.001(4) -0.017(4) -0.006(4)
C85 0.034(4) 0.030(4) 0.054(6) 0.003(4) -0.013(4) -0.012(3)
C901 0.079(7) 0.046(6) 0.074(8) -0.019(5) -0.024(6) 0.007(5)
C902 0.051(5) 0.031(5) 0.089(8) -0.012(5) -0.038(5) -0.008(4)
C903 0.046(5) 0.038(5) 0.072(7) 0.005(5) -0.015(5) -0.003(4)
C904 0.056(6) 0.046(5) 0.083(8) -0.009(5) -0.037(6) 0.005(4)
C905 0.034(5) 0.039(5) 0.127(10) -0.034(6) -0.032(6) 0.013(4)
C906 0.047(5) 0.029(5) 0.073(7) -0.015(5) 0.005(5) -0.001(4)
C907 0.061(6) 0.059(6) 0.258(16) -0.059(8) -0.101(8) 0.011(5)
N1 0.021(3) 0.018(3) 0.032(3) -0.002(2) -0.004(2) -0.009(2)
N2 0.025(3) 0.017(3) 0.025(3) -0.005(2) -0.005(2) -0.006(2)
N3 0.023(3) 0.028(3) 0.039(4) -0.008(3) -0.008(3) -0.007(2)
Si1 0.0238(10) 0.0299(11) 0.0608(16) -0.0097(11) -0.0054(10) -0.0072(8)
B1 0.018(4) 0.024(4) 0.030(5) -0.006(4) -0.005(3) -0.004(3)
Rh1 0.0214(3) 0.0187(3) 0.0453(4) -0.0088(3) -0.0084(2) -0.0050(2)
F1 0.054(3) 0.073(3) 0.052(3) 0.008(2) -0.006(2) -0.047(2)
F2 0.093(4) 0.082(4) 0.052(3) -0.033(3) 0.037(3) -0.058(3)
F3 0.046(3) 0.074(4) 0.067(4) 0.040(3) -0.010(2) -0.011(2)
F4 0.039(2) 0.078(3) 0.051(3) -0.024(3) -0.023(2) -0.002(2)
F5 0.048(2) 0.039(2) 0.034(3) -0.0016(19) -0.006(2) -0.0274(19)
F6 0.075(3) 0.032(2) 0.040(3) -0.013(2) -0.006(2) -0.027(2)
F7 0.058(4) 0.137(6) 0.241(10) 0.116(6) -0.070(5) -0.016(4)
F8 0.130(5) 0.176(7) 0.120(6) -0.097(6) -0.101(5) 0.103(5)
F9 0.128(5) 0.061(4) 0.239(8) -0.074(5) -0.148(6) 0.050(3)
F10 0.078(3) 0.054(3) 0.037(3) -0.008(2) 0.010(2) -0.036(2)
F11 0.050(2) 0.037(2) 0.055(3) 0.000(2) -0.009(2) -0.030(2)
F12 0.031(2) 0.043(3) 0.095(4) 0.012(3) -0.010(2) -0.016(2)
F13 0.043(2) 0.058(3) 0.027(3) -0.004(2) -0.010(2) -0.007(2)
F14 0.026(2) 0.115(4) 0.044(3) -0.009(3) -0.003(2) -0.023(2)
F15 0.105(4) 0.035(3) 0.052(3) -0.017(2) 0.008(3) -0.004(3)
F16 0.071(3) 0.058(3) 0.055(3) 0.011(2) -0.044(3) -0.035(2)
F17 0.038(2) 0.036(2) 0.036(3) 0.0056(19) -0.0073(19) -0.0110(18)
F18 0.052(2) 0.025(2) 0.046(3) 0.002(2) -0.014(2) 0.0051(18)
F19 0.088(3) 0.033(3) 0.092(4) 0.000(3) -0.064(3) -0.007(2)
F20 0.061(3) 0.092(4) 0.042(3) -0.023(3) -0.012(2) -0.029(3)
F21 0.049(2) 0.066(3) 0.045(3) -0.004(2) -0.018(2) -0.031(2)
F22 0.044(4) 0.383(14) 0.294(12) -0.306(13) -0.033(5) 0.034(5)
F23 0.086(5) 0.138(7) 0.214(10) 0.024(7) 0.036(5) 0.063(5)
F24 0.034(3) 0.170(7) 0.276(10) -0.152(8) 0.014(4) -0.024(4)

loop_
_atom_type_symbol
_atom_type_description
_atom_type_scat_dispersion_real
_atom_type_scat_dispersion_imag
_atom_type_scat_source
C C 0.0033 0.0016 'International Tables Vol C Tables 4.2.6.8 and 6.1.1.4'
H H 0.0000 0.0000 'International Tables Vol C Tables 4.2.6.8 and 6.1.1.4'
N N 0.0061 0.0033 'International Tables Vol C Tables 4.2.6.8 and 6.1.1.4'
Si Si 0.0817 0.0704 'International Tables Vol C Tables 4.2.6.8 and 6.1.1.4'
B B 0.0013 0.0007 'International Tables Vol C Tables 4.2.6.8 and 6.1.1.4'
Rh Rh -1.1178 0.9187 'International Tables Vol C Tables 4.2.6.8 and 6.1.1.4'
F F 0.0171 0.0103 'International Tables Vol C Tables 4.2.6.8 and 6.1.1.4'

loop_
_geom_angle_atom_site_label_1
_geom_angle_atom_site_label_2
_geom_angle_atom_site_label_3
_geom_angle
_geom_angle_site_symmetry_1
_geom_angle_site_symmetry_3
_geom_angle_publ_flag
N1 C1 N2 105.1(5) . . ?
N1 C1 Rh1 144.2(4) . . ?
N2 C1 Rh1 110.2(4) . . ?
C3 C2 N2 106.0(5) . . ?
C2 C3 N1 108.2(5) . . ?
C9 C4 C5 124.6(6) . . ?
C9 C4 N1 119.4(6) . . ?
C5 C4 N1 116.0(6) . . ?
C6 C5 C4 116.1(6) . . ?
C6 C5 C10 119.9(6) . . ?
C4 C5 C10 123.9(6) . . ?
C7 C6 C5 121.6(6) . . ?
C6 C7 C8 120.5(6) . . ?
C7 C8 C9 121.0(7) . . ?
C4 C9 C8 116.0(6) . . ?
C4 C9 C12 123.1(6) . . ?
C8 C9 C12 120.9(6) . . ?
C5 C10 C30 111.4(6) . . ?
C5 C10 C11 114.3(7) . . ?
C30 C10 C11 108.8(7) . . ?
C9 C12 C14 110.6(5) . . ?
C9 C12 C13 113.4(6) . . ?
C14 C12 C13 110.0(6) . . ?
N3 C15 C16 125.6(6) . . ?
N3 C15 N2 113.6(5) . . ?
C16 C15 N2 120.8(5) . . ?
C15 C16 C17 117.4(6) . . ?
C16 C17 C18 118.3(6) . . ?
C19 C18 C17 121.9(6) . . ?
N3 C19 C18 119.6(6) . . ?
N3 C19 Si1 122.6(5) . . ?
C18 C19 Si1 116.5(5) . . ?
C23 C22 C29 125.8(6) . . ?
C23 C22 Rh1 73.7(4) . . ?
C29 C22 Rh1 106.8(4) . . ?
C22 C23 C24 125.2(7) . . ?
C22 C23 Rh1 70.5(3) . . ?
C24 C23 Rh1 110.5(4) . . ?
C23 C24 C25 112.1(5) . . ?
C26 C25 C24 112.8(6) . . ?
C27 C26 C25 126.8(6) . . ?
C27 C26 Rh1 71.9(4) . . ?
C25 C26 Rh1 109.7(4) . . ?
C26 C27 C28 126.7(6) . . ?
C26 C27 Rh1 70.8(4) . . ?
C28 C27 Rh1 113.1(4) . . ?
C27 C28 C29 111.9(6) . . ?
C22 C29 C28 114.6(6) . . ?
F5 C40 F4 105.9(5) . . ?
F5 C40 F6 106.1(5) . . ?
F4 C40 F6 105.6(5) . . ?
F5 C40 C41 113.2(5) . . ?
F4 C40 C41 113.4(5) . . ?
F6 C40 C41 111.9(5) . . ?
C42 C41 C46 119.8(6) . . ?
C42 C41 C40 121.5(6) . . ?
C46 C41 C40 118.6(5) . . ?
C41 C42 C43 122.7(6) . . ?
C44 C43 C42 115.9(5) . . ?
C44 C43 B1 121.4(6) . . ?
C42 C43 B1 122.3(6) . . ?
C43 C44 C45 122.2(6) . . ?
C46 C45 C44 119.5(6) . . ?
C46 C45 C47 121.9(6) . . ?
C44 C45 C47 118.5(6) . . ?
C45 C46 C41 119.9(5) . . ?
F3 C47 F2 106.4(7) . . ?
F3 C47 F1 105.9(6) . . ?
F2 C47 F1 105.6(5) . . ?
F3 C47 C45 112.8(5) . . ?
F2 C47 C45 111.9(5) . . ?
F1 C47 C45 113.6(6) . . ?
F9 C48 F8 107.6(8) . . ?
F9 C48 F7 102.2(8) . . ?
F8 C48 F7 100.1(8) . . ?
F9 C48 C49 115.9(6) . . ?
F8 C48 C49 114.9(7) . . ?
F7 C48 C49 114.2(7) . . ?
C50 C49 C54 120.0(6) . . ?
C50 C49 C48 121.5(6) . . ?
C54 C49 C48 118.6(6) . . ?
C49 C50 C51 124.0(6) . . ?
C52 C51 C50 113.8(6) . . ?
C52 C51 B1 123.4(5) . . ?
C50 C51 B1 122.5(5) . . ?
C53 C52 C51 123.2(5) . . ?
C54 C53 C52 120.3(6) . . ?
C54 C53 C85 118.8(6) . . ?
C52 C53 C85 120.9(5) . . ?
C53 C54 C49 118.8(6) . . ?
F22 C56 F24 112.0(11) . . ?
F22 C56 F23 102.6(9) . . ?
F24 C56 F23 95.6(9) . . ?
F22 C56 C57 117.0(8) . . ?
F24 C56 C57 116.6(7) . . ?
F23 C56 C57 109.8(10) . . ?
C62 C57 C58 119.9(6) . . ?
C62 C57 C56 119.5(7) . . ?
C58 C57 C56 120.4(7) . . ?
C57 C58 C59 124.1(6) . . ?
C58 C59 C60 114.1(6) . . ?
C58 C59 B1 122.0(6) . . ?
C60 C59 B1 123.8(5) . . ?
C61 C60 C59 121.1(6) . . ?
C62 C61 C60 122.3(6) . . ?
C62 C61 C63 121.0(6) . . ?
C60 C61 C63 116.6(6) . . ?
C61 C62 C57 118.3(7) . . ?
F21 C63 F20 106.3(5) . . ?
F21 C63 F19 106.1(6) . . ?
F20 C63 F19 106.4(6) . . ?
F21 C63 C61 113.4(6) . . ?
F20 C63 C61 112.9(6) . . ?
F19 C63 C61 111.2(5) . . ?
F16 C64 F18 106.3(5) . . ?
F16 C64 F17 106.2(6) . . ?
F18 C64 F17 105.2(5) . . ?
F16 C64 C65 113.4(5) . . ?
F18 C64 C65 113.1(6) . . ?
F17 C64 C65 112.0(5) . . ?
C70 C65 C66 119.5(6) . . ?
C70 C65 C64 120.2(5) . . ?
C66 C65 C64 120.3(6) . . ?
C65 C66 C67 123.7(6) . . ?
C66 C67 C68 115.4(6) . . ?
C66 C67 B1 120.4(6) . . ?
C68 C67 B1 123.9(5) . . ?
C69 C68 C67 122.5(6) . . ?
C68 C69 C70 120.0(6) . . ?
C68 C69 C71 122.3(6) . . ?
C70 C69 C71 117.7(6) . . ?
C65 C70 C69 118.9(6) . . ?
F15 C71 F13 107.4(6) . . ?
F15 C71 F14 107.2(6) . . ?
F13 C71 F14 105.3(6) . . ?
F15 C71 C69 112.3(6) . . ?
F13 C71 C69 112.7(6) . . ?
F14 C71 C69 111.5(6) . . ?
F12 C85 F10 106.4(6) . . ?
F12 C85 F11 106.1(6) . . ?
F10 C85 F11 105.7(5) . . ?
F12 C85 C53 114.2(6) . . ?
F10 C85 C53 111.8(6) . . ?
F11 C85 C53 112.1(6) . . ?
C906 C901 C902 118.2(9) . . ?
C903 C902 C901 119.5(8) . . ?
C902 C903 C904 122.9(8) . . ?
C905 C904 C903 117.5(9) . . ?
C904 C905 C906 120.2(8) . . ?
C904 C905 C907 119.1(11) . . ?
C906 C905 C907 120.7(11) . . ?
C901 C906 C905 121.6(9) . . ?
C1 N1 C3 110.3(5) . . ?
C1 N1 C4 125.1(5) . . ?
C3 N1 C4 124.6(5) . . ?
C1 N2 C2 110.5(5) . . ?
C1 N2 C15 119.9(5) . . ?
C2 N2 C15 129.1(5) . . ?
C15 N3 C19 116.2(5) . . ?
C15 N3 Rh1 108.1(4) . . ?
C19 N3 Rh1 132.4(4) . . ?
C20 Si1 C21 107.4(4) . . ?
C20 Si1 C31 107.6(3) . . ?
C21 Si1 C31 115.5(3) . . ?
C20 Si1 C19 104.8(3) . . ?
C21 Si1 C19 109.6(3) . . ?
C31 Si1 C19 111.3(4) . . ?
C43 B1 C59 111.8(5) . . ?
C43 B1 C51 111.2(5) . . ?
C59 B1 C51 104.1(5) . . ?
C43 B1 C67 103.9(5) . . ?
C59 B1 C67 113.3(5) . . ?
C51 B1 C67 112.8(5) . . ?
C1 Rh1 C26 98.5(2) . . ?
C1 Rh1 C27 94.4(2) . . ?
C26 Rh1 C27 37.3(2) . . ?
C1 Rh1 N3 78.4(2) . . ?
C26 Rh1 N3 167.6(3) . . ?
C27 Rh1 N3 154.1(3) . . ?
C1 Rh1 C22 148.5(3) . . ?
C26 Rh1 C22 96.6(3) . . ?
C27 Rh1 C22 81.3(3) . . ?
N3 Rh1 C22 91.9(2) . . ?
C1 Rh1 C23 175.6(3) . . ?
C26 Rh1 C23 80.4(2) . . ?
C27 Rh1 C23 87.3(2) . . ?
N3 Rh1 C23 101.7(2) . . ?
C22 Rh1 C23 35.8(2) . . ?

loop_
_geom_bond_atom_site_label_1
_geom_bond_atom_site_label_2
_geom_bond_distance
_geom_bond_site_symmetry_2
_geom_bond_publ_flag
C1 N1 1.336(7) . ?
C1 N2 1.372(7) . ?
C1 Rh1 2.028(6) . ?
C2 C3 1.333(8) . ?
C2 N2 1.391(7) . ?
C3 N1 1.391(7) . ?
C4 C9 1.390(9) . ?
C4 C5 1.401(9) . ?
C4 N1 1.455(7) . ?
C5 C6 1.400(9) . ?
C5 C10 1.492(9) . ?
C6 C7 1.368(9) . ?
C7 C8 1.390(9) . ?
C8 C9 1.408(9) . ?
C9 C12 1.501(9) . ?
C10 C30 1.513(10) . ?
C10 C11 1.532(10) . ?
C12 C14 1.524(9) . ?
C12 C13 1.524(10) . ?
C15 N3 1.349(7) . ?
C15 C16 1.376(8) . ?
C15 N2 1.408(7) . ?
C16 C17 1.378(8) . ?
C17 C18 1.385(9) . ?
C18 C19 1.384(9) . ?
C19 N3 1.381(7) . ?
C19 Si1 1.923(7) . ?
C20 Si1 1.861(8) . ?
C21 Si1 1.868(7) . ?
C22 C23 1.373(9) . ?
C22 C29 1.489(10) . ?
C22 Rh1 2.214(6) . ?
C23 C24 1.506(9) . ?
C23 Rh1 2.254(5) . ?
C24 C25 1.535(8) . ?
C25 C26 1.499(8) . ?
C26 C27 1.366(9) . ?
C26 Rh1 2.128(6) . ?
C27 C28 1.528(9) . ?
C27 Rh1 2.142(7) . ?
C28 C29 1.538(9) . ?
C31 Si1 1.885(8) . ?
C40 F5 1.333(7) . ?
C40 F4 1.338(7) . ?
C40 F6 1.340(7) . ?
C40 C41 1.481(9) . ?
C41 C42 1.388(8) . ?
C41 C46 1.388(8) . ?
C42 C43 1.406(9) . ?
C43 C44 1.400(8) . ?
C43 B1 1.633(9) . ?
C44 C45 1.412(8) . ?
C45 C46 1.384(9) . ?
C45 C47 1.484(9) . ?
C47 F3 1.312(7) . ?
C47 F2 1.328(8) . ?
C47 F1 1.332(7) . ?
C48 F9 1.253(8) . ?
C48 F8 1.259(9) . ?
C48 F7 1.300(9) . ?
C48 C49 1.484(9) . ?
C49 C50 1.385(9) . ?
C49 C54 1.387(9) . ?
C50 C51 1.406(8) . ?
C51 C52 1.403(8) . ?
C51 B1 1.645(9) . ?
C52 C53 1.402(8) . ?
C53 C54 1.373(8) . ?
C53 C85 1.492(9) . ?
C56 F22 1.223(11) . ?
C56 F24 1.233(9) . ?
C56 F23 1.357(13) . ?
C56 C57 1.486(10) . ?
C57 C62 1.375(9) . ?
C57 C58 1.390(9) . ?
C58 C59 1.394(8) . ?
C59 C60 1.435(8) . ?
C59 B1 1.639(10) . ?
C60 C61 1.381(9) . ?
C61 C62 1.372(9) . ?
C61 C63 1.505(9) . ?
C63 F21 1.327(8) . ?
C63 F20 1.334(8) . ?
C63 F19 1.343(8) . ?
C64 F16 1.332(7) . ?
C64 F18 1.340(7) . ?
C64 F17 1.345(7) . ?
C64 C65 1.476(9) . ?
C65 C70 1.387(9) . ?
C65 C66 1.391(8) . ?
C66 C67 1.392(8) . ?
C67 C68 1.401(8) . ?
C67 B1 1.646(9) . ?
C68 C69 1.392(8) . ?
C69 C70 1.399(8) . ?
C69 C71 1.498(9) . ?
C71 F15 1.322(8) . ?
C71 F13 1.335(7) . ?
C71 F14 1.342(7) . ?
C85 F12 1.333(7) . ?
C85 F10 1.340(8) . ?
C85 F11 1.355(8) . ?
C901 C906 1.363(12) . ?
C901 C902 1.405(12) . ?
C902 C903 1.314(11) . ?
C903 C904 1.410(11) . ?
C904 C905 1.354(12) . ?
C905 C906 1.377(12) . ?
C905 C907 1.515(11) . ?
N3 Rh1 2.156(5) . ?
